data_4082613
loop_
_publ_author_name
'Gowrisankar, Saravanan'
'Neumann, Helfried'
'Spannenberg, Anke'
'Beller, Matthias'

_publ_section_title
;
 Selective Hydrogenation of Ruthenium Acylphosphine Complexes
;
_journal_issue 1
_journal_name_full Organometallics
_journal_page_first 94
_journal_paper_doi 10.1021/om4008086
_journal_volume 33
_journal_year 2014
_chemical_formula_sum 'C30 H41 Cl2 O P Ru'
_chemical_formula_weight 620.57
_chemical_name_systematic
; 
 ? 
;
_space_group_IT_number 2
_symmetry_cell_setting triclinic
_symmetry_space_group_name_Hall '-P 1'
_symmetry_space_group_name_H-M 'P -1'
_atom_sites_solution_hydrogens geom
_atom_sites_solution_primary direct
_atom_sites_solution_secondary difmap
_audit_creation_method SHELXL-97
_cell_angle_alpha 92.781(1)
_cell_angle_beta 106.513(1)
_cell_angle_gamma 96.699(1)
_cell_formula_units_Z 2
_cell_length_a 9.4204(1)
_cell_length_b 10.1326(2)
_cell_length_c 16.0790(3)
_cell_measurement_reflns_used 9975
_cell_measurement_temperature 150(2)
_cell_measurement_theta_max 28.74
_cell_measurement_theta_min 2.33
_cell_volume 1456.06(4)
_computing_cell_refinement 'SAINT (Bruker AXS, 2009)'
_computing_data_collection 'APEX2 (Bruker AXS, 2011)'
_computing_data_reduction 'SAINT (Bruker AXS, 2009)'
_computing_structure_refinement 'SHELXL-97 (Sheldrick, 2008)'
_computing_structure_solution 'SHELXS-97 (Sheldrick, 2008)'
_diffrn_ambient_temperature 150(2)
_diffrn_measured_fraction_theta_full 0.999
_diffrn_measured_fraction_theta_max 0.999
_diffrn_measurement_device_type 'Bruker Kappa APEX II Duo'
_diffrn_measurement_method 'omega scans'
_diffrn_radiation_monochromator 'curved graphite'
_diffrn_radiation_source 'fine-focus sealed tube'
_diffrn_radiation_type MoK\a
_diffrn_radiation_wavelength 0.71073
_diffrn_reflns_av_R_equivalents 0.0245
_diffrn_reflns_av_sigmaI/netI 0.0223
_diffrn_reflns_limit_h_max 12
_diffrn_reflns_limit_h_min -12
_diffrn_reflns_limit_k_max 13
_diffrn_reflns_limit_k_min -13
_diffrn_reflns_limit_l_max 20
_diffrn_reflns_limit_l_min -20
_diffrn_reflns_number 27297
_diffrn_reflns_theta_full 27.50
_diffrn_reflns_theta_max 27.50
_diffrn_reflns_theta_min 2.03
_exptl_absorpt_coefficient_mu 0.798
_exptl_absorpt_correction_T_max 0.7458
_exptl_absorpt_correction_T_min 0.6687
_exptl_absorpt_correction_type multi-scan
_exptl_absorpt_process_details 'SADABS (Bruker AXS)'
_exptl_crystal_colour orange
_exptl_crystal_density_diffrn 1.415
_exptl_crystal_density_method 'not measured'
_exptl_crystal_description plate
_exptl_crystal_F_000 644
_exptl_crystal_size_max 0.30
_exptl_crystal_size_mid 0.22
_exptl_crystal_size_min 0.09
_refine_diff_density_max 0.675
_refine_diff_density_min -0.368
_refine_diff_density_rms 0.078
_refine_ls_extinction_method none
_refine_ls_goodness_of_fit_ref 1.077
_refine_ls_hydrogen_treatment constr
_refine_ls_matrix_type full
_refine_ls_number_parameters 347
_refine_ls_number_reflns 6670
_refine_ls_number_restraints 1
_refine_ls_restrained_S_all 1.077
_refine_ls_R_factor_all 0.0320
_refine_ls_R_factor_gt 0.0255
_refine_ls_shift/su_max 0.001
_refine_ls_shift/su_mean 0.000
_refine_ls_structure_factor_coef Fsqd
_refine_ls_weighting_details 'calc w=1/[\s^2^(Fo^2^)+(0.0410P)^2^+0.9014P] where P=(Fo^2^+2Fc^2^)/3'
_refine_ls_weighting_scheme calc
_refine_ls_wR_factor_gt 0.0707
_refine_ls_wR_factor_ref 0.0753
_reflns_number_gt 5917
_reflns_number_total 6670
_reflns_threshold_expression >2sigma(I)
_cod_data_source_file om4008086_si_002.cif
_cod_data_source_block ax0089
_cod_original_sg_symbol_H-M P-1
_cod_database_code 4082613

loop_
_symmetry_equiv_pos_as_xyz
'x, y, z'
'-x, -y, -z'

loop_
_atom_site_label
_atom_site_type_symbol
_atom_site_fract_x
_atom_site_fract_y
_atom_site_fract_z
_atom_site_U_iso_or_equiv
_atom_site_adp_type
_atom_site_occupancy
_atom_site_symmetry_multiplicity
_atom_site_calc_flag
_atom_site_refinement_flags
_atom_site_disorder_assembly
_atom_site_disorder_group
C32 C 0.9287(11) 0.7878(16) 0.3935(9) 0.100(4) Uiso 0.40 1 d PD A 2
O3A O 1.0450(10) 0.7606(10) 0.3563(6) 0.047(3) Uiso 0.247(6) 1 d PD A 2
O3B O 0.8083(15) 0.7211(14) 0.3223(9) 0.054(5) Uiso 0.153(6) 1 d PD A 2
O1 O 0.9948(12) 0.8081(8) 0.3368(5) 0.060(2) Uani 0.30 1 d P B 1
C30 C 0.9506(10) 0.8760(11) 0.4071(7) 0.043(2) Uani 0.30 1 d P B 1
O2 O 1.0804(8) 0.6047(6) 0.4221(5) 0.0532(19) Uani 0.30 1 d P . .
C31 C 1.0147(11) 0.5441(12) 0.4808(8) 0.060(3) Uani 0.30 1 d P . .
C1 C 0.7211(2) 0.1580(2) 0.30324(13) 0.0210(4) Uani 1 1 d . . .
H1A H 0.7649 0.2445 0.3373 0.025 Uiso 1 1 calc R . .
H1B H 0.7462 0.0870 0.3430 0.025 Uiso 1 1 calc R . .
C2 C 0.7950(2) 0.1417(2) 0.23257(13) 0.0225(4) Uani 1 1 d . . .
C3 C 0.8128(2) 0.0162(2) 0.20326(15) 0.0285(5) Uani 1 1 d . . .
H3 H 0.7841 -0.0589 0.2308 0.034 Uiso 1 1 calc R . .
C4 C 0.8724(3) -0.0029(2) 0.13358(16) 0.0343(5) Uani 1 1 d . . .
H4 H 0.8840 -0.0905 0.1151 0.041 Uiso 1 1 calc R . .
C5 C 0.9137(2) 0.1022(3) 0.09238(15) 0.0333(5) Uani 1 1 d . . .
H5 H 0.9493 0.0873 0.0435 0.040 Uiso 1 1 calc R . .
C6 C 0.9041(2) 0.2331(2) 0.12163(14) 0.0265(5) Uani 1 1 d . . .
C7 C 0.8478(2) 0.2547(2) 0.19403(13) 0.0219(4) Uani 1 1 d . . .
C8 C 0.8482(2) 0.3885(2) 0.22516(14) 0.0254(4) Uani 1 1 d . . .
H8 H 0.8128 0.4053 0.2739 0.030 Uiso 1 1 calc R . .
C9 C 0.8989(3) 0.4934(2) 0.18588(16) 0.0319(5) Uani 1 1 d . . .
H9 H 0.8994 0.5822 0.2080 0.038 Uiso 1 1 calc R . .
C10 C 0.9500(3) 0.4711(3) 0.11329(16) 0.0351(5) Uani 1 1 d . . .
H10 H 0.9823 0.5446 0.0856 0.042 Uiso 1 1 calc R . .
C11 C 0.9533(2) 0.3448(3) 0.08253(15) 0.0330(5) Uani 1 1 d . . .
H11 H 0.9894 0.3311 0.0338 0.040 Uiso 1 1 calc R . .
C12 C 0.4805(2) 0.24495(19) 0.16747(12) 0.0185(4) Uani 1 1 d . . .
H12 H 0.5681 0.3165 0.1800 0.022 Uiso 1 1 calc R . .
C13 C 0.4814(2) 0.1662(2) 0.08329(13) 0.0224(4) Uani 1 1 d . . .
H13A H 0.5704 0.1189 0.0950 0.027 Uiso 1 1 calc R . .
H13B H 0.3912 0.0987 0.0633 0.027 Uiso 1 1 calc R . .
C14 C 0.4841(3) 0.2607(2) 0.01223(14) 0.0282(5) Uani 1 1 d . . .
H14A H 0.4797 0.2082 -0.0422 0.034 Uiso 1 1 calc R . .
H14B H 0.5792 0.3223 0.0301 0.034 Uiso 1 1 calc R . .
C15 C 0.3529(3) 0.3417(2) -0.00474(14) 0.0278(5) Uani 1 1 d . . .
H15A H 0.3632 0.4074 -0.0470 0.033 Uiso 1 1 calc R . .
H15B H 0.2583 0.2813 -0.0306 0.033 Uiso 1 1 calc R . .
C16 C 0.3472(2) 0.4145(2) 0.07892(13) 0.0244(4) Uani 1 1 d . . .
H16A H 0.2570 0.4602 0.0666 0.029 Uiso 1 1 calc R . .
H16B H 0.4358 0.4834 0.1004 0.029 Uiso 1 1 calc R . .
C17 C 0.3436(2) 0.3196(2) 0.14960(13) 0.0213(4) Uani 1 1 d . . .
H17A H 0.2511 0.2548 0.1304 0.026 Uiso 1 1 calc R . .
H17B H 0.3438 0.3708 0.2037 0.026 Uiso 1 1 calc R . .
C18 C 0.4466(2) -0.02471(19) 0.22789(12) 0.0188(4) Uani 1 1 d . . .
H18 H 0.4971 -0.0476 0.1832 0.023 Uiso 1 1 calc R . .
C19 C 0.2774(2) -0.0520(2) 0.18276(13) 0.0217(4) Uani 1 1 d . . .
H19A H 0.2232 -0.0303 0.2250 0.026 Uiso 1 1 calc R . .
H19B H 0.2511 0.0066 0.1347 0.026 Uiso 1 1 calc R . .
C20 C 0.2283(2) -0.1975(2) 0.14644(14) 0.0262(4) Uani 1 1 d . . .
H20A H 0.1184 -0.2128 0.1209 0.031 Uiso 1 1 calc R . .
H20B H 0.2741 -0.2165 0.0996 0.031 Uiso 1 1 calc R . .
C21 C 0.2745(3) -0.2915(2) 0.21742(16) 0.0341(5) Uani 1 1 d . . .
H21A H 0.2198 -0.2797 0.2609 0.041 Uiso 1 1 calc R . .
H21B H 0.2475 -0.3850 0.1915 0.041 Uiso 1 1 calc R . .
C22 C 0.4411(3) -0.2644(2) 0.26199(16) 0.0353(6) Uani 1 1 d . . .
H22A H 0.4954 -0.2844 0.2195 0.042 Uiso 1 1 calc R . .
H22B H 0.4677 -0.3241 0.3093 0.042 Uiso 1 1 calc R . .
C23 C 0.4897(2) -0.1195(2) 0.29981(14) 0.0250(4) Uani 1 1 d . . .
H23A H 0.5992 -0.1044 0.3271 0.030 Uiso 1 1 calc R . .
H23B H 0.4410 -0.1009 0.3454 0.030 Uiso 1 1 calc R . .
C24 C 0.3362(3) 0.2882(2) 0.48985(14) 0.0288(5) Uani 1 1 d . . .
H24 H 0.3817 0.3167 0.5497 0.035 Uiso 1 1 calc R . .
C25 C 0.2972(2) 0.3813(2) 0.42994(15) 0.0279(5) Uani 1 1 d . . .
H25 H 0.3160 0.4737 0.4487 0.034 Uiso 1 1 calc R . .
C26 C 0.2293(2) 0.3387(2) 0.34047(14) 0.0268(4) Uani 1 1 d . . .
H26 H 0.2063 0.4026 0.2991 0.032 Uiso 1 1 calc R . .
C27 C 0.1961(2) 0.2016(2) 0.31320(14) 0.0252(4) Uani 1 1 d . . .
H27 H 0.1480 0.1731 0.2536 0.030 Uiso 1 1 calc R . .
C28 C 0.2341(2) 0.1058(2) 0.37451(14) 0.0259(4) Uani 1 1 d . . .
H28 H 0.2098 0.0132 0.3566 0.031 Uiso 1 1 calc R . .
C29 C 0.3079(3) 0.1497(2) 0.46158(14) 0.0275(5) Uani 1 1 d . . .
H29 H 0.3395 0.0865 0.5023 0.033 Uiso 1 1 calc R . .
Cl1 Cl 0.65253(6) 0.18466(6) 0.48518(3) 0.03207(13) Uani 1 1 d . . .
Cl2 Cl 0.59146(6) 0.43876(5) 0.36056(3) 0.02494(11) Uani 1 1 d . . .
P1 P 0.51386(5) 0.15200(5) 0.26701(3) 0.01656(10) Uani 1 1 d . . .
Ru1 Ru 0.434221(17) 0.246847(15) 0.381460(10) 0.01769(6) Uani 1 1 d . . .

loop_
_atom_site_aniso_label
_atom_site_aniso_U_11
_atom_site_aniso_U_22
_atom_site_aniso_U_33
_atom_site_aniso_U_23
_atom_site_aniso_U_13
_atom_site_aniso_U_12
O1 0.091(6) 0.043(4) 0.051(4) 0.001(3) 0.032(4) 0.005(4)
C30 0.036(5) 0.048(6) 0.053(5) 0.021(4) 0.020(4) 0.012(4)
O2 0.048(4) 0.028(3) 0.059(4) -0.016(3) -0.016(3) -0.007(3)
C31 0.027(5) 0.069(8) 0.074(9) -0.012(6) -0.002(5) 0.016(6)
C1 0.0167(9) 0.0222(10) 0.0238(10) 0.0019(7) 0.0051(8) 0.0030(8)
C2 0.0143(9) 0.0260(10) 0.0256(10) -0.0011(8) 0.0032(8) 0.0040(8)
C3 0.0207(10) 0.0239(11) 0.0394(12) -0.0011(9) 0.0068(9) 0.0031(8)
C4 0.0239(11) 0.0344(13) 0.0411(13) -0.0151(10) 0.0062(10) 0.0061(10)
C5 0.0217(10) 0.0466(14) 0.0292(11) -0.0093(10) 0.0055(9) 0.0048(10)
C6 0.0145(9) 0.0394(13) 0.0227(10) -0.0017(9) 0.0022(8) 0.0019(8)
C7 0.0134(8) 0.0264(10) 0.0236(10) -0.0011(8) 0.0026(7) 0.0023(8)
C8 0.0184(9) 0.0278(11) 0.0288(11) 0.0006(8) 0.0055(8) 0.0024(8)
C9 0.0244(11) 0.0287(12) 0.0393(13) 0.0048(9) 0.0054(9) -0.0010(9)
C10 0.0258(11) 0.0422(14) 0.0342(12) 0.0131(10) 0.0050(10) -0.0025(10)
C11 0.0199(10) 0.0543(15) 0.0227(10) 0.0054(10) 0.0046(8) -0.0002(10)
C12 0.0176(9) 0.0197(9) 0.0183(9) 0.0025(7) 0.0057(7) 0.0022(7)
C13 0.0236(10) 0.0236(10) 0.0205(9) 0.0008(7) 0.0070(8) 0.0041(8)
C14 0.0324(11) 0.0330(12) 0.0218(10) 0.0049(8) 0.0115(9) 0.0056(9)
C15 0.0301(11) 0.0316(12) 0.0215(10) 0.0080(8) 0.0069(9) 0.0035(9)
C16 0.0237(10) 0.0239(10) 0.0252(10) 0.0074(8) 0.0054(8) 0.0043(8)
C17 0.0192(9) 0.0231(10) 0.0229(10) 0.0057(8) 0.0064(8) 0.0054(8)
C18 0.0201(9) 0.0167(9) 0.0186(9) -0.0001(7) 0.0042(7) 0.0024(7)
C19 0.0208(9) 0.0200(10) 0.0224(9) 0.0000(7) 0.0040(8) 0.0021(8)
C20 0.0245(10) 0.0237(10) 0.0260(10) -0.0042(8) 0.0031(8) -0.0007(8)
C21 0.0394(13) 0.0191(10) 0.0372(13) -0.0008(9) 0.0044(10) -0.0039(9)
C22 0.0423(13) 0.0192(10) 0.0364(12) 0.0030(9) -0.0023(11) 0.0062(10)
C23 0.0271(10) 0.0197(10) 0.0238(10) 0.0032(8) 0.0006(8) 0.0023(8)
C24 0.0298(11) 0.0375(12) 0.0207(10) -0.0037(9) 0.0111(9) 0.0039(10)
C25 0.0266(11) 0.0291(11) 0.0315(11) -0.0035(9) 0.0137(9) 0.0071(9)
C26 0.0228(10) 0.0318(11) 0.0295(11) 0.0042(9) 0.0102(9) 0.0117(9)
C27 0.0160(9) 0.0363(12) 0.0237(10) -0.0017(8) 0.0070(8) 0.0044(8)
C28 0.0228(10) 0.0279(11) 0.0292(11) -0.0019(8) 0.0132(9) -0.0005(8)
C29 0.0291(11) 0.0319(12) 0.0247(10) 0.0047(9) 0.0128(9) 0.0037(9)
Cl1 0.0273(3) 0.0437(3) 0.0252(3) 0.0116(2) 0.0038(2) 0.0109(2)
Cl2 0.0291(3) 0.0166(2) 0.0292(3) -0.00159(18) 0.0100(2) 0.00083(19)
P1 0.0155(2) 0.0160(2) 0.0174(2) 0.00058(17) 0.00377(18) 0.00221(18)
Ru1 0.01857(9) 0.01823(9) 0.01602(8) 0.00033(5) 0.00451(6) 0.00325(6)

loop_
_atom_type_symbol
_atom_type_description
_atom_type_scat_dispersion_real
_atom_type_scat_dispersion_imag
_atom_type_scat_source
C C 0.0033 0.0016 'International Tables Vol C Tables 4.2.6.8 and 6.1.1.4'
H H 0.0000 0.0000 'International Tables Vol C Tables 4.2.6.8 and 6.1.1.4'
O O 0.0106 0.0060 'International Tables Vol C Tables 4.2.6.8 and 6.1.1.4'
P P 0.1023 0.0942 'International Tables Vol C Tables 4.2.6.8 and 6.1.1.4'
Cl Cl 0.1484 0.1585 'International Tables Vol C Tables 4.2.6.8 and 6.1.1.4'
Ru Ru -1.2594 0.8363 'International Tables Vol C Tables 4.2.6.8 and 6.1.1.4'

loop_
_geom_angle_atom_site_label_1
_geom_angle_atom_site_label_2
_geom_angle_atom_site_label_3
_geom_angle
_geom_angle_site_symmetry_1
O3A C32 O3B 95.4(12) .
C31 C31 O2 154.2(16) 2_766
C2 C1 P1 116.33(14) .
C2 C1 H1A 108.2 .
P1 C1 H1A 108.2 .
C2 C1 H1B 108.2 .
P1 C1 H1B 108.2 .
H1A C1 H1B 107.4 .
C3 C2 C7 118.5(2) .
C3 C2 C1 120.1(2) .
C7 C2 C1 121.32(18) .
C2 C3 C4 121.5(2) .
C2 C3 H3 119.3 .
C4 C3 H3 119.3 .
C5 C4 C3 120.7(2) .
C5 C4 H4 119.6 .
C3 C4 H4 119.6 .
C4 C5 C6 120.4(2) .
C4 C5 H5 119.8 .
C6 C5 H5 119.8 .
C5 C6 C11 121.5(2) .
C5 C6 C7 119.5(2) .
C11 C6 C7 118.9(2) .
C8 C7 C6 118.0(2) .
C8 C7 C2 122.93(19) .
C6 C7 C2 119.05(19) .
C9 C8 C7 120.9(2) .
C9 C8 H8 119.5 .
C7 C8 H8 119.5 .
C8 C9 C10 120.6(2) .
C8 C9 H9 119.7 .
C10 C9 H9 119.7 .
C11 C10 C9 120.2(2) .
C11 C10 H10 119.9 .
C9 C10 H10 119.9 .
C10 C11 C6 121.4(2) .
C10 C11 H11 119.3 .
C6 C11 H11 119.3 .
C17 C12 C13 109.87(16) .
C17 C12 P1 114.95(14) .
C13 C12 P1 116.12(13) .
C17 C12 H12 104.9 .
C13 C12 H12 104.9 .
P1 C12 H12 104.9 .
C14 C13 C12 110.25(17) .
C14 C13 H13A 109.6 .
C12 C13 H13A 109.6 .
C14 C13 H13B 109.6 .
C12 C13 H13B 109.6 .
H13A C13 H13B 108.1 .
C13 C14 C15 111.55(18) .
C13 C14 H14A 109.3 .
C15 C14 H14A 109.3 .
C13 C14 H14B 109.3 .
C15 C14 H14B 109.3 .
H14A C14 H14B 108.0 .
C16 C15 C14 111.21(17) .
C16 C15 H15A 109.4 .
C14 C15 H15A 109.4 .
C16 C15 H15B 109.4 .
C14 C15 H15B 109.4 .
H15A C15 H15B 108.0 .
C15 C16 C17 111.98(18) .
C15 C16 H16A 109.2 .
C17 C16 H16A 109.2 .
C15 C16 H16B 109.2 .
C17 C16 H16B 109.2 .
H16A C16 H16B 107.9 .
C16 C17 C12 109.78(17) .
C16 C17 H17A 109.7 .
C12 C17 H17A 109.7 .
C16 C17 H17B 109.7 .
C12 C17 H17B 109.7 .
H17A C17 H17B 108.2 .
C23 C18 C19 109.74(17) .
C23 C18 P1 112.88(13) .
C19 C18 P1 113.27(13) .
C23 C18 H18 106.8 .
C19 C18 H18 106.8 .
P1 C18 H18 106.8 .
C20 C19 C18 111.48(16) .
C20 C19 H19A 109.3 .
C18 C19 H19A 109.3 .
C20 C19 H19B 109.3 .
C18 C19 H19B 109.3 .
H19A C19 H19B 108.0 .
C21 C20 C19 111.12(17) .
C21 C20 H20A 109.4 .
C19 C20 H20A 109.4 .
C21 C20 H20B 109.4 .
C19 C20 H20B 109.4 .
H20A C20 H20B 108.0 .
C22 C21 C20 110.8(2) .
C22 C21 H21A 109.5 .
C20 C21 H21A 109.5 .
C22 C21 H21B 109.5 .
C20 C21 H21B 109.5 .
H21A C21 H21B 108.1 .
C21 C22 C23 111.57(19) .
C21 C22 H22A 109.3 .
C23 C22 H22A 109.3 .
C21 C22 H22B 109.3 .
C23 C22 H22B 109.3 .
H22A C22 H22B 108.0 .
C22 C23 C18 110.32(17) .
C22 C23 H23A 109.6 .
C18 C23 H23A 109.6 .
C22 C23 H23B 109.6 .
C18 C23 H23B 109.6 .
H23A C23 H23B 108.1 .
C25 C24 C29 119.9(2) .
C25 C24 Ru1 72.02(13) .
C29 C24 Ru1 69.19(12) .
C25 C24 H24 120.1 .
C29 C24 H24 120.1 .
Ru1 C24 H24 131.5 .
C24 C25 C26 120.0(2) .
C24 C25 Ru1 71.88(13) .
C26 C25 Ru1 69.34(12) .
C24 C25 H25 120.0 .
C26 C25 H25 120.0 .
Ru1 C25 H25 131.6 .
C27 C26 C25 119.9(2) .
C27 C26 Ru1 71.01(12) .
C25 C26 Ru1 73.23(12) .
C27 C26 H26 120.0 .
C25 C26 H26 120.0 .
Ru1 C26 H26 127.8 .
C26 C27 C28 120.2(2) .
C26 C27 Ru1 71.41(12) .
C28 C27 Ru1 71.84(12) .
C26 C27 H27 119.9 .
C28 C27 H27 119.9 .
Ru1 C27 H27 129.2 .
C29 C28 C27 119.1(2) .
C29 C28 Ru1 70.69(13) .
C27 C28 Ru1 70.36(12) .
C29 C28 H28 120.5 .
C27 C28 H28 120.5 .
Ru1 C28 H28 131.1 .
C28 C29 C24 120.7(2) .
C28 C29 Ru1 72.11(13) .
C24 C29 Ru1 73.24(13) .
C28 C29 H29 119.6 .
C24 C29 H29 119.6 .
Ru1 C29 H29 127.0 .
C18 P1 C12 105.71(9) .
C18 P1 C1 103.33(9) .
C12 P1 C1 103.03(9) .
C18 P1 Ru1 118.64(7) .
C12 P1 Ru1 114.98(6) .
C1 P1 Ru1 109.47(7) .
C27 Ru1 C29 67.64(8) .
C27 Ru1 C26 37.58(8) .
C29 Ru1 C26 79.94(9) .
C27 Ru1 C28 37.80(8) .
C29 Ru1 C28 37.20(8) .
C26 Ru1 C28 67.90(8) .
C27 Ru1 C24 79.23(8) .
C29 Ru1 C24 37.57(8) .
C26 Ru1 C24 66.68(8) .
C28 Ru1 C24 67.12(8) .
C27 Ru1 C25 67.26(8) .
C29 Ru1 C25 66.75(9) .
C26 Ru1 C25 37.43(8) .
C28 Ru1 C25 79.22(8) .
C24 Ru1 C25 36.10(8) .
C27 Ru1 P1 95.15(6) .
C29 Ru1 P1 129.33(6) .
C26 Ru1 P1 115.57(6) .
C28 Ru1 P1 101.20(6) .
C24 Ru1 P1 166.89(6) .
C25 Ru1 P1 151.11(6) .
C27 Ru1 Cl2 123.80(6) .
C29 Ru1 Cl2 148.39(6) .
C26 Ru1 Cl2 94.16(6) .
C28 Ru1 Cl2 161.30(6) .
C24 Ru1 Cl2 111.67(6) .
C25 Ru1 Cl2 89.68(6) .
P1 Ru1 Cl2 81.323(18) .
C27 Ru1 Cl1 148.46(6) .
C29 Ru1 Cl1 85.66(6) .
C26 Ru1 Cl1 155.44(6) .
C28 Ru1 Cl1 110.74(6) .
C24 Ru1 Cl1 89.85(6) .
C25 Ru1 Cl1 118.25(6) .
P1 Ru1 Cl1 88.937(19) .
Cl2 Ru1 Cl1 87.74(2) .

loop_
_geom_bond_atom_site_label_1
_geom_bond_atom_site_label_2
_geom_bond_distance
_geom_bond_site_symmetry_2
C32 O3A 1.435(13) .
C32 O3B 1.436(13) .
O1 C30 1.478(13) .
O2 C31 1.396(15) .
C31 C31 1.16(3) 2_766
C1 C2 1.504(3) .
C1 P1 1.865(2) .
C1 H1A 0.9900 .
C1 H1B 0.9900 .
C2 C3 1.380(3) .
C2 C7 1.433(3) .
C3 C4 1.403(3) .
C3 H3 0.9500 .
C4 C5 1.357(4) .
C4 H4 0.9500 .
C5 C6 1.408(3) .
C5 H5 0.9500 .
C6 C11 1.416(3) .
C6 C7 1.427(3) .
C7 C8 1.422(3) .
C8 C9 1.370(3) .
C8 H8 0.9500 .
C9 C10 1.401(4) .
C9 H9 0.9500 .
C10 C11 1.356(4) .
C10 H10 0.9500 .
C11 H11 0.9500 .
C12 C17 1.534(3) .
C12 C13 1.540(3) .
C12 P1 1.865(2) .
C12 H12 1.0000 .
C13 C14 1.530(3) .
C13 H13A 0.9900 .
C13 H13B 0.9900 .
C14 C15 1.531(3) .
C14 H14A 0.9900 .
C14 H14B 0.9900 .
C15 C16 1.520(3) .
C15 H15A 0.9900 .
C15 H15B 0.9900 .
C16 C17 1.529(3) .
C16 H16A 0.9900 .
C16 H16B 0.9900 .
C17 H17A 0.9900 .
C17 H17B 0.9900 .
C18 C23 1.535(3) .
C18 C19 1.537(3) .
C18 P1 1.845(2) .
C18 H18 1.0000 .
C19 C20 1.527(3) .
C19 H19A 0.9900 .
C19 H19B 0.9900 .
C20 C21 1.523(3) .
C20 H20A 0.9900 .
C20 H20B 0.9900 .
C21 C22 1.514(3) .
C21 H21A 0.9900 .
C21 H21B 0.9900 .
C22 C23 1.528(3) .
C22 H22A 0.9900 .
C22 H22B 0.9900 .
C23 H23A 0.9900 .
C23 H23B 0.9900 .
C24 C25 1.386(3) .
C24 C29 1.424(3) .
C24 Ru1 2.236(2) .
C24 H24 0.9500 .
C25 C26 1.420(3) .
C25 Ru1 2.238(2) .
C25 H25 0.9500 .
C26 C27 1.407(3) .
C26 Ru1 2.187(2) .
C26 H26 0.9500 .
C27 C28 1.420(3) .
C27 Ru1 2.182(2) .
C27 H27 0.9500 .
C28 C29 1.398(3) .
C28 Ru1 2.201(2) .
C28 H28 0.9500 .
C29 Ru1 2.183(2) .
C29 H29 0.9500 .
Cl1 Ru1 2.4212(5) .
Cl2 Ru1 2.4006(5) .
P1 Ru1 2.3779(5) .
